data_1508763
loop_
_publ_author_name
'Brant, Michael G.'
'Wulff, Jeremy E.'

_publ_section_title
;
 A rigid bicyclic platform for the generation of conformationally locked
 neuraminidase inhibitors.
;
_journal_issue 23
_journal_name_full 'Organic letters'
_journal_page_first 5876
_journal_page_last 5879
_journal_paper_doi 10.1021/ol3027939
_journal_volume 14
_journal_year 2012
_chemical_formula_moiety 'C11 H20 N3 O5 S, Cl'
_chemical_formula_sum 'C11 H20 Cl N3 O5 S'
_chemical_formula_weight 341.81
_chemical_name_systematic
; 
 ? 
;
_space_group_IT_number 14
_symmetry_cell_setting monoclinic
_symmetry_space_group_name_Hall '-P 2yn'
_symmetry_space_group_name_H-M 'P 1 21/n 1'
_atom_sites_solution_hydrogens geom
_atom_sites_solution_primary direct
_atom_sites_solution_secondary difmap
_audit_creation_method SHELXL-97
_cell_angle_alpha 90.00
_cell_angle_beta 94.9290(10)
_cell_angle_gamma 90.00
_cell_formula_units_Z 4
_cell_length_a 10.2150(2)
_cell_length_b 13.9710(3)
_cell_length_c 10.5413(2)
_cell_measurement_reflns_used 3905
_cell_measurement_temperature 100(2)
_cell_measurement_theta_max 64.18
_cell_measurement_theta_min 5.38
_cell_volume 1498.83(5)
_computing_cell_refinement 'Bruker SAINT v7.68A'
_computing_data_collection 'Bruker APEX-II v2010-7'
_computing_data_reduction 'Bruker SAINT v7.68A'
_computing_structure_refinement 'SHELXL-97 (Sheldrick, 2008)'
_computing_structure_solution 'SHELXS-97 (Sheldrick, 2008)'
_diffrn_ambient_temperature 100(2)
_diffrn_detector_area_resol_mean 8.33
_diffrn_measured_fraction_theta_full 0.981
_diffrn_measured_fraction_theta_max 0.981
_diffrn_measurement_device_type 'Bruker APEX'
_diffrn_measurement_method 'combination of \w and \f-scans '
_diffrn_radiation_monochromator graphite
_diffrn_radiation_source 'fine-focus sealed tube'
_diffrn_radiation_type CuK\a
_diffrn_radiation_wavelength 1.54178
_diffrn_reflns_av_R_equivalents 0.0323
_diffrn_reflns_av_sigmaI/netI 0.0212
_diffrn_reflns_limit_h_max 12
_diffrn_reflns_limit_h_min -12
_diffrn_reflns_limit_k_max 16
_diffrn_reflns_limit_k_min -16
_diffrn_reflns_limit_l_max 12
_diffrn_reflns_limit_l_min -12
_diffrn_reflns_number 14383
_diffrn_reflns_theta_full 69.81
_diffrn_reflns_theta_max 69.81
_diffrn_reflns_theta_min 5.27
_exptl_absorpt_coefficient_mu 3.803
_exptl_absorpt_correction_T_max 0.6350
_exptl_absorpt_correction_T_min 0.4491
_exptl_absorpt_correction_type numerical
_exptl_absorpt_process_details 'SADABS, Sheldrick, 2008'
_exptl_crystal_colour colorless
_exptl_crystal_density_diffrn 1.515
_exptl_crystal_density_method 'not measured'
_exptl_crystal_description block
_exptl_crystal_F_000 720
_exptl_crystal_size_max 0.14
_exptl_crystal_size_mid 0.09
_exptl_crystal_size_min 0.06
_refine_diff_density_max 0.444
_refine_diff_density_min -0.369
_refine_diff_density_rms 0.065
_refine_ls_extinction_method none
_refine_ls_goodness_of_fit_ref 1.051
_refine_ls_hydrogen_treatment constr
_refine_ls_matrix_type full
_refine_ls_number_parameters 192
_refine_ls_number_reflns 2776
_refine_ls_number_restraints 0
_refine_ls_restrained_S_all 1.051
_refine_ls_R_factor_all 0.0458
_refine_ls_R_factor_gt 0.0392
_refine_ls_shift/su_max 0.000
_refine_ls_shift/su_mean 0.000
_refine_ls_structure_factor_coef Fsqd
_refine_ls_weighting_details 'calc w=1/[\s^2^(Fo^2^)+(0.0583P)^2^+1.3257P] where P=(Fo^2^+2Fc^2^)/3'
_refine_ls_weighting_scheme calc
_refine_ls_wR_factor_gt 0.1021
_refine_ls_wR_factor_ref 0.1073
_reflns_number_gt 2434
_reflns_number_total 2776
_reflns_threshold_expression >2sigma(I)
_cod_data_source_file ol3027939_si_002.cif
_cod_data_source_block uvic013
_cod_original_sg_symbol_H-M P21/n
_cod_database_code 1508763

loop_
_symmetry_equiv_pos_as_xyz
'x, y, z'
'-x+1/2, y+1/2, -z+1/2'
'-x, -y, -z'
'x-1/2, -y-1/2, z-1/2'

loop_
_atom_site_label
_atom_site_type_symbol
_atom_site_fract_x
_atom_site_fract_y
_atom_site_fract_z
_atom_site_U_iso_or_equiv
_atom_site_adp_type
_atom_site_occupancy
_atom_site_symmetry_multiplicity
_atom_site_calc_flag
_atom_site_refinement_flags
S1 S 0.46330(5) -0.04351(4) 0.23643(5) 0.02018(16) Uani 1 1 d .
O1 O 0.42156(17) -0.04247(11) 0.36450(16) 0.0273(4) Uani 1 1 d .
O2 O 0.36087(16) -0.04726(11) 0.13208(16) 0.0266(4) Uani 1 1 d .
O3 O 0.78026(16) -0.02606(12) 0.38993(16) 0.0258(4) Uani 1 1 d .
H3O H 0.8355 -0.0705 0.3882 0.031 Uiso 1 1 calc R
O4 O 0.99770(19) -0.04207(14) 0.2620(2) 0.0455(5) Uani 1 1 d .
O5 O 0.97703(17) 0.11021(13) 0.19699(19) 0.0346(4) Uani 1 1 d .
N1 N 0.52866(18) 0.21283(13) 0.32162(19) 0.0230(4) Uani 1 1 d .
H1NA H 0.5612 0.2608 0.2803 0.028 Uiso 1 1 calc R
N2 N 0.36007(19) 0.15943(14) 0.43874(19) 0.0261(4) Uani 1 1 d .
H2NA H 0.2873 0.1717 0.4748 0.031 Uiso 1 1 calc R
H2NB H 0.3955 0.1020 0.4454 0.031 Uiso 1 1 calc R
N3 N 0.3603(2) 0.31329(15) 0.3660(2) 0.0305(5) Uani 1 1 d .
H3NA H 0.2876 0.3244 0.4027 0.037 Uiso 1 1 calc R
H3NB H 0.3964 0.3592 0.3237 0.037 Uiso 1 1 calc R
C1 C 0.5675(2) 0.05796(15) 0.2099(2) 0.0197(4) Uani 1 1 d .
H1A H 0.5261 0.0976 0.1383 0.024 Uiso 1 1 calc R
C2 C 0.6009(2) 0.12252(15) 0.3281(2) 0.0205(4) Uani 1 1 d .
H2A H 0.5809 0.0870 0.4065 0.025 Uiso 1 1 calc R
C3 C 0.7501(2) 0.13706(16) 0.3297(2) 0.0239(5) Uani 1 1 d .
H3A H 0.7719 0.1872 0.2686 0.029 Uiso 1 1 calc R
H3B H 0.7893 0.1542 0.4158 0.029 Uiso 1 1 calc R
C4 C 0.7963(2) 0.03852(16) 0.2892(2) 0.0238(5) Uani 1 1 d .
C5 C 0.6986(2) 0.01585(16) 0.1719(2) 0.0219(5) Uani 1 1 d .
H5A H 0.7262 0.0515 0.0964 0.026 Uiso 1 1 calc R
C6 C 0.6811(2) -0.09109(16) 0.1368(2) 0.0240(5) Uani 1 1 d .
H6A H 0.6509 -0.0974 0.0454 0.029 Uiso 1 1 calc R
H6B H 0.7663 -0.1247 0.1521 0.029 Uiso 1 1 calc R
C7 C 0.5802(2) -0.13626(15) 0.2178(2) 0.0230(5) Uani 1 1 d .
H7A H 0.6222 -0.1569 0.3015 0.028 Uiso 1 1 calc R
H7B H 0.5378 -0.1924 0.1740 0.028 Uiso 1 1 calc R
C8 C 0.4159(2) 0.22694(16) 0.3748(2) 0.0227(5) Uani 1 1 d .
C9 C 0.9360(2) 0.03165(17) 0.2500(2) 0.0285(5) Uani 1 1 d .
C10 C 1.1092(3) 0.1046(2) 0.1530(3) 0.0463(8) Uani 1 1 d .
H10A H 1.1691 0.0703 0.2164 0.056 Uiso 1 1 calc R
H10B H 1.1065 0.0694 0.0713 0.056 Uiso 1 1 calc R
C11 C 1.1559(3) 0.2024(2) 0.1363(3) 0.0377(6) Uani 1 1 d .
H11A H 1.2454 0.2006 0.1095 0.057 Uiso 1 1 calc R
H11B H 1.1558 0.2372 0.2170 0.057 Uiso 1 1 calc R
H11C H 1.0979 0.2349 0.0710 0.057 Uiso 1 1 calc R
Cl1 Cl 0.09502(6) 0.22926(4) 0.53976(6) 0.03019(17) Uani 1 1 d .

loop_
_atom_site_aniso_label
_atom_site_aniso_U_11
_atom_site_aniso_U_22
_atom_site_aniso_U_33
_atom_site_aniso_U_23
_atom_site_aniso_U_13
_atom_site_aniso_U_12
S1 0.0201(3) 0.0146(3) 0.0267(3) -0.00063(19) 0.0063(2) -0.00122(18)
O1 0.0307(9) 0.0212(8) 0.0318(9) -0.0001(7) 0.0132(7) -0.0032(6)
O2 0.0231(8) 0.0209(8) 0.0359(9) -0.0005(7) 0.0026(7) -0.0024(6)
O3 0.0243(8) 0.0219(8) 0.0320(9) 0.0027(7) 0.0068(7) 0.0055(6)
O4 0.0304(10) 0.0347(11) 0.0741(15) 0.0092(10) 0.0205(10) 0.0115(8)
O5 0.0229(9) 0.0287(9) 0.0545(11) 0.0014(8) 0.0176(8) 0.0010(7)
N1 0.0211(9) 0.0154(9) 0.0335(10) 0.0002(7) 0.0087(8) 0.0001(7)
N2 0.0233(9) 0.0252(10) 0.0312(10) 0.0021(8) 0.0105(8) 0.0057(8)
N3 0.0236(10) 0.0219(10) 0.0473(13) 0.0004(9) 0.0108(9) 0.0046(8)
C1 0.0197(10) 0.0148(10) 0.0254(11) 0.0013(8) 0.0066(8) -0.0001(8)
C2 0.0196(10) 0.0141(10) 0.0284(11) -0.0020(8) 0.0053(8) -0.0001(8)
C3 0.0184(11) 0.0186(11) 0.0355(12) -0.0032(9) 0.0064(9) 0.0003(8)
C4 0.0206(11) 0.0187(11) 0.0330(12) -0.0008(9) 0.0074(9) -0.0002(9)
C5 0.0211(11) 0.0175(10) 0.0284(11) 0.0017(9) 0.0100(9) 0.0015(8)
C6 0.0266(11) 0.0188(11) 0.0275(11) -0.0018(9) 0.0076(9) 0.0022(9)
C7 0.0254(11) 0.0139(10) 0.0303(11) -0.0006(9) 0.0058(9) 0.0018(8)
C8 0.0208(11) 0.0209(11) 0.0266(11) -0.0044(9) 0.0021(9) 0.0009(9)
C9 0.0217(11) 0.0247(12) 0.0399(13) -0.0023(10) 0.0075(10) 0.0024(9)
C10 0.0279(14) 0.0412(16) 0.074(2) -0.0074(15) 0.0293(14) -0.0028(12)
C11 0.0307(13) 0.0407(15) 0.0424(15) 0.0005(12) 0.0077(11) -0.0020(11)
Cl1 0.0328(3) 0.0253(3) 0.0341(3) 0.0025(2) 0.0122(2) 0.0089(2)

loop_
_atom_type_symbol
_atom_type_description
_atom_type_scat_dispersion_real
_atom_type_scat_dispersion_imag
_atom_type_scat_source
C C 0.0181 0.0091 'International Tables Vol C Tables 4.2.6.8 and 6.1.1.4'
H H 0.0000 0.0000 'International Tables Vol C Tables 4.2.6.8 and 6.1.1.4'
N N 0.0311 0.0180 'International Tables Vol C Tables 4.2.6.8 and 6.1.1.4'
O O 0.0492 0.0322 'International Tables Vol C Tables 4.2.6.8 and 6.1.1.4'
S S 0.3331 0.5567 'International Tables Vol C Tables 4.2.6.8 and 6.1.1.4'
Cl Cl 0.3639 0.7018 'International Tables Vol C Tables 4.2.6.8 and 6.1.1.4'

loop_
_geom_angle_atom_site_label_1
_geom_angle_atom_site_label_2
_geom_angle_atom_site_label_3
_geom_angle
O1 S1 O2 117.07(10)
O1 S1 C7 111.28(10)
O2 S1 C7 109.62(10)
O1 S1 C1 111.09(10)
O2 S1 C1 107.84(10)
C7 S1 C1 98.27(10)
C9 O5 C10 115.2(2)
C8 N1 C2 123.88(19)
C5 C1 C2 107.07(17)
C5 C1 S1 106.02(14)
C2 C1 S1 115.04(15)
N1 C2 C3 112.52(17)
N1 C2 C1 112.93(18)
C3 C2 C1 103.60(17)
C4 C3 C2 101.97(17)
O3 C4 C9 109.58(19)
O3 C4 C3 107.87(18)
C9 C4 C3 116.85(19)
O3 C4 C5 111.09(18)
C9 C4 C5 108.93(19)
C3 C4 C5 102.33(18)
C6 C5 C1 110.16(18)
C6 C5 C4 116.13(18)
C1 C5 C4 103.15(17)
C7 C6 C5 109.57(17)
C6 C7 S1 104.56(15)
N2 C8 N3 118.9(2)
N2 C8 N1 122.3(2)
N3 C8 N1 118.8(2)
O4 C9 O5 124.9(2)
O4 C9 C4 121.2(2)
O5 C9 C4 113.8(2)
C11 C10 O5 107.9(2)
C4 O3 H3O 109.5
C8 N1 H1NA 118.1
C2 N1 H1NA 118.1
C8 N2 H2NA 120.0
C8 N2 H2NB 120.0
H2NA N2 H2NB 120.0
C8 N3 H3NA 120.0
C8 N3 H3NB 120.0
H3NA N3 H3NB 120.0
C5 C1 H1A 109.5
C2 C1 H1A 109.5
S1 C1 H1A 109.5
N1 C2 H2A 109.2
C3 C2 H2A 109.2
C1 C2 H2A 109.2
C4 C3 H3A 111.4
C2 C3 H3A 111.4
C4 C3 H3B 111.4
C2 C3 H3B 111.4
H3A C3 H3B 109.2
C6 C5 H5A 109.0
C1 C5 H5A 109.0
C4 C5 H5A 109.0
C7 C6 H6A 109.8
C5 C6 H6A 109.8
C7 C6 H6B 109.8
C5 C6 H6B 109.8
H6A C6 H6B 108.2
C6 C7 H7A 110.8
S1 C7 H7A 110.8
C6 C7 H7B 110.8
S1 C7 H7B 110.8
H7A C7 H7B 108.9
C11 C10 H10A 110.1
O5 C10 H10A 110.1
C11 C10 H10B 110.1
O5 C10 H10B 110.1
H10A C10 H10B 108.4
C10 C11 H11A 109.5
C10 C11 H11B 109.5
H11A C11 H11B 109.5
C10 C11 H11C 109.5
H11A C11 H11C 109.5
H11B C11 H11C 109.5

loop_
_geom_bond_atom_site_label_1
_geom_bond_atom_site_label_2
_geom_bond_distance
S1 O1 1.4504(17)
S1 O2 1.4524(17)
S1 C7 1.785(2)
S1 C1 1.809(2)
O3 C4 1.414(3)
O4 C9 1.209(3)
O5 C9 1.317(3)
O5 C10 1.467(3)
N1 C8 1.338(3)
N1 C2 1.460(3)
N2 C8 1.317(3)
N3 C8 1.333(3)
C1 C5 1.547(3)
C1 C2 1.552(3)
C2 C3 1.537(3)
C3 C4 1.528(3)
C4 C9 1.522(3)
C4 C5 1.553(3)
C5 C6 1.546(3)
C6 C7 1.530(3)
C10 C11 1.463(4)
O3 H3O 0.8400
N1 H1NA 0.8800
N2 H2NA 0.8800
N2 H2NB 0.8800
N3 H3NA 0.8800
N3 H3NB 0.8800
C1 H1A 1.0000
C2 H2A 1.0000
C3 H3A 0.9900
C3 H3B 0.9900
C5 H5A 1.0000
C6 H6A 0.9900
C6 H6B 0.9900
C7 H7A 0.9900
C7 H7B 0.9900
C10 H10A 0.9900
C10 H10B 0.9900
C11 H11A 0.9800
C11 H11B 0.9800
C11 H11C 0.9800

loop_
_geom_hbond_atom_site_label_D
_geom_hbond_atom_site_label_H
_geom_hbond_atom_site_label_A
_geom_hbond_distance_DH
_geom_hbond_distance_HA
_geom_hbond_distance_DA
_geom_hbond_angle_DHA
_geom_hbond_site_symmetry_A
O3 H3O O4 0.84 2.25 2.705(2) 114.4 .
O3 H3O Cl1 0.84 2.43 3.1733(17) 147.7 3_656
N1 H1NA Cl1 0.88 2.59 3.208(2) 127.8 4_665
N2 H2NA Cl1 0.88 2.28 3.148(2) 168.2 .
N2 H2NA O3 0.88 2.61 3.039(3) 110.9 3_656
N2 H2NB O1 0.88 2.22 3.008(3) 149.5 .
N3 H3NA O2 0.88 2.36 2.985(3) 128.5 2
N3 H3NA Cl1 0.88 2.87 3.596(2) 141.4 .
N3 H3NB O4 0.88 2.01 2.889(3) 172.2 2_655

loop_
_geom_torsion_atom_site_label_1
_geom_torsion_atom_site_label_2
_geom_torsion_atom_site_label_3
_geom_torsion_atom_site_label_4
_geom_torsion
O1 S1 C1 C5 122.06(15)
O2 S1 C1 C5 -108.41(15)
C7 S1 C1 C5 5.37(16)
O1 S1 C1 C2 3.95(19)
O2 S1 C1 C2 133.48(16)
C7 S1 C1 C2 -112.74(17)
C8 N1 C2 C3 -148.1(2)
C8 N1 C2 C1 95.0(2)
C5 C1 C2 N1 137.33(18)
S1 C1 C2 N1 -105.15(19)
C5 C1 C2 C3 15.3(2)
S1 C1 C2 C3 132.83(16)
N1 C2 C3 C4 -160.71(19)
C1 C2 C3 C4 -38.4(2)
C2 C3 C4 O3 -70.0(2)
C2 C3 C4 C9 166.1(2)
C2 C3 C4 C5 47.2(2)
C2 C1 C5 C6 137.86(19)
S1 C1 C5 C6 14.6(2)
C2 C1 C5 C4 13.3(2)
S1 C1 C5 C4 -110.01(16)
O3 C4 C5 C6 -42.8(2)
C9 C4 C5 C6 78.0(2)
C3 C4 C5 C6 -157.72(18)
O3 C4 C5 C1 77.8(2)
C9 C4 C5 C1 -161.44(18)
C3 C4 C5 C1 -37.1(2)
C1 C5 C6 C7 -32.9(3)
C4 C5 C6 C7 83.9(2)
C5 C6 C7 S1 34.9(2)
O1 S1 C7 C6 -139.91(15)
O2 S1 C7 C6 89.00(16)
C1 S1 C7 C6 -23.36(17)
C2 N1 C8 N2 0.2(4)
C2 N1 C8 N3 178.1(2)
C10 O5 C9 O4 -1.2(4)
C10 O5 C9 C4 -177.4(2)
O3 C4 C9 O4 29.2(3)
C3 C4 C9 O4 152.3(3)
C5 C4 C9 O4 -92.5(3)
O3 C4 C9 O5 -154.4(2)
C3 C4 C9 O5 -31.4(3)
C5 C4 C9 O5 83.9(2)
C9 O5 C10 C11 -161.8(2)
